data_4001683
loop_
_publ_author_name
'Yu, Zheng-Bao'
'Han, Yu'
'Zhao, Lan'
'Huang, Shiliang'
'Zheng, Qi-Yu'
'Lin, Shuangzheng'
'C\'ordova, Armando'
'Zou, Xiaodong'
'Sun, Junliang'

_publ_section_title
;
 Intergrown New Zeolite Beta Polymorphs with Interconnected 12-Ring
 Channels Solved by Combining Electron Crystallography and Single-Crystal
 X-ray Diffraction
;
_journal_issue 19
_journal_name_full 'Chemistry of Materials'
_journal_page_first 3701
_journal_paper_doi 10.1021/cm301654d
_journal_volume 24
_journal_year 2012
_chemical_formula_sum 'Ge O8 Si3'
_chemical_formula_weight 284.86
_chemical_name_systematic
; 
 ? 
;
_space_group_IT_number 10
_symmetry_cell_setting monoclinic
_symmetry_space_group_name_Hall '-P 2y'
_symmetry_space_group_name_H-M 'P 1 2/m 1'
_atom_sites_solution_hydrogens none
_atom_sites_solution_primary direct
_atom_sites_solution_secondary difmap
_audit_creation_method SHELXL-97
_cell_angle_alpha 90.00
_cell_angle_beta 107.63(2)
_cell_angle_gamma 90.00
_cell_formula_units_Z 8
_cell_length_a 12.590(2)
_cell_length_b 12.852(2)
_cell_length_c 13.984(4)
_cell_measurement_reflns_used 1149
_cell_measurement_temperature 150(2)
_cell_measurement_theta_max 31.9367
_cell_measurement_theta_min 1.5309
_cell_volume 2156.4(8)
_computing_structure_refinement 'SHELXL-97 (Sheldrick, 1997)'
_computing_structure_solution 'SHELXS-97 (Sheldrick, 1990)'
_diffrn_ambient_temperature 150(2)
_diffrn_detector_area_resol_mean
;
;
_diffrn_measured_fraction_theta_full 0.332
_diffrn_measured_fraction_theta_max 0.332
_diffrn_measurement_device_type 'dtrek-CrysAlisPro-abstract goniometer imported rigaku-d*trek images'
_diffrn_measurement_method '\w scans'
_diffrn_radiation_monochromator synchrotron
_diffrn_radiation_source synchrotron
_diffrn_radiation_type synchrotron
_diffrn_radiation_wavelength 0.68890
_diffrn_reflns_av_R_equivalents 0.0000
_diffrn_reflns_av_sigmaI/netI 0.2010
_diffrn_reflns_limit_h_max 15
_diffrn_reflns_limit_h_min -15
_diffrn_reflns_limit_k_max 15
_diffrn_reflns_limit_k_min -15
_diffrn_reflns_limit_l_max 17
_diffrn_reflns_limit_l_min -17
_diffrn_reflns_number 2625
_diffrn_reflns_theta_full 25.16
_diffrn_reflns_theta_max 25.16
_diffrn_reflns_theta_min 2.96
_diffrn_standards_decay_%
;
;
_diffrn_standards_interval_count
;
;
_diffrn_standards_interval_time
;
;
_diffrn_standards_number
;
;
_exptl_absorpt_coefficient_mu 3.036
_exptl_absorpt_correction_T_max 1.00000
_exptl_absorpt_correction_T_min 0.82925
_exptl_absorpt_correction_type multi-scan
_exptl_absorpt_process_details
;
CrysAlisPro, Agilent Technologies,
Version 1.171.35.6 (release 27-01-2011 CrysAlis171 .NET)
(compiled Jan 27 2011,13:34:29)
Empirical absorption correction using spherical harmonics,
 implemented in SCALE3 ABSPACK scaling algorithm.
;
_exptl_crystal_colour White
_exptl_crystal_density_diffrn 1.755
_exptl_crystal_density_method 'not measured'
_exptl_crystal_description rod-like
_exptl_crystal_F_000 1104
_exptl_crystal_size_max 0.03
_exptl_crystal_size_mid 0.01
_exptl_crystal_size_min 0.01
_refine_diff_density_max 0.663
_refine_diff_density_min -0.621
_refine_diff_density_rms 0.186
_refine_ls_extinction_method none
_refine_ls_goodness_of_fit_ref 0.974
_refine_ls_hydrogen_treatment none
_refine_ls_matrix_type full
_refine_ls_number_parameters 156
_refine_ls_number_reflns 2625
_refine_ls_number_restraints 0
_refine_ls_restrained_S_all 0.974
_refine_ls_R_factor_all 0.1595
_refine_ls_R_factor_gt 0.1139
_refine_ls_shift/su_max 0.001
_refine_ls_shift/su_mean 0.000
_refine_ls_structure_factor_coef Fsqd
_refine_ls_weighting_details 'calc w=1/[\s^2^(Fo^2^)+(0.1942P)^2^+0.0000P] where P=(Fo^2^+2Fc^2^)/3'
_refine_ls_weighting_scheme calc
_refine_ls_wR_factor_gt 0.2917
_refine_ls_wR_factor_ref 0.3195
_reflns_number_gt 1318
_reflns_number_total 2625
_reflns_threshold_expression >2sigma(I)
_cod_data_source_file cm301654d_si_002.cif
_cod_data_source_block twin1_hklf53n3nodamplast
_cod_depositor_comments
;
The following automatic conversions were performed:

'_symmetry_cell_setting' value 'Monoclinic' changed to 'monoclinic'
according to /home/saulius/struct/CIF-dictionaries/cif_core.dic
dictionary named 'cif_core.dic' version 2.4.2 from 2011-04-26.

Automatic conversion script
Id: cif_fix_values 1891 2012-01-12 08:04:46Z andrius 
;
_cod_original_sg_symbol_H-M P2/m
_cod_database_code 4001683

loop_
_symmetry_equiv_pos_as_xyz
'x, y, z'
'-x, y, -z'
'-x, -y, -z'
'x, -y, z'

loop_
_atom_site_label
_atom_site_type_symbol
_atom_site_fract_x
_atom_site_fract_y
_atom_site_fract_z
_atom_site_U_iso_or_equiv
_atom_site_adp_type
_atom_site_occupancy
_atom_site_symmetry_multiplicity
_atom_site_calc_flag
_atom_site_refinement_flags
Ge1 Ge 0.0856(4) 0.3798(3) 0.3847(4) 0.0317(15) Uani 0.57(2) 1 d P
Ge2 Ge 0.1612(4) 0.3790(3) 0.6155(4) 0.0349(15) Uani 0.64(2) 1 d P
Ge3 Ge 0.2785(5) 0.1922(4) 0.7519(5) 0.0202(18) Uani 0.179(18) 1 d P
Ge4 Ge 0.1340(8) 0.1232(5) 0.8855(5) 0.0215(19) Uani 0.052(18) 1 d P
Ge5 Ge 0.1639(8) 0.0000 0.6172(6) 0.029(3) Uani 0.15(3) 2 d SP
Ge6 Ge 0.0858(8) 0.0000 0.3835(7) 0.024(3) Uani 0.13(3) 2 d SP
Ge7 Ge 0.1122(6) 0.1909(4) 0.2546(5) 0.029(2) Uani 0.24(2) 1 d P
Ge8 Ge 0.2439(6) 0.1230(5) 0.1098(6) 0.024(2) Uani 0.14(2) 1 d P
Ge9 Ge 0.4908(7) 0.1237(6) 0.1114(7) 0.021(2) Uani 0.07(2) 1 d P
Si1 Si 0.0856(4) 0.3798(3) 0.3847(4) 0.0317(15) Uani 0.43(2) 1 d P
Si2 Si 0.1612(4) 0.3790(3) 0.6155(4) 0.0349(15) Uani 0.36(2) 1 d P
Si3 Si 0.2785(5) 0.1922(4) 0.7519(5) 0.0202(18) Uani 0.821(18) 1 d P
Si4 Si 0.1340(8) 0.1232(5) 0.8855(5) 0.0215(19) Uani 0.948(18) 1 d P
Si5 Si 0.1639(8) 0.0000 0.6172(6) 0.029(3) Uani 0.85(3) 2 d SP
Si6 Si 0.0858(8) 0.0000 0.3835(7) 0.024(3) Uani 0.87(3) 2 d SP
Si7 Si 0.1122(6) 0.1909(4) 0.2546(5) 0.029(2) Uani 0.76(2) 1 d P
Si8 Si 0.2439(6) 0.1230(5) 0.1098(6) 0.024(2) Uani 0.86(2) 1 d P
Si9 Si 0.4908(7) 0.1237(6) 0.1114(7) 0.021(2) Uani 0.93(2) 1 d P
O1 O 0.1348(17) 0.3064(14) 0.3020(15) 0.032(4) Uiso 1 1 d .
O2 O 0.087(3) 0.5000 0.327(2) 0.046(4) Uiso 1 2 d S
O3 O 0.162(3) 0.3525(9) 0.503(4) 0.055(4) Uiso 1 1 d .
O4 O 0.232(2) 0.5000 0.6456(18) 0.035(7) Uiso 1 2 d S
O5 O 0.048(2) 0.3357(14) 0.6357(14) 0.062(4) Uiso 1 1 d .
O6 O 0.250(3) 0.308(2) 0.698(2) 0.074(9) Uiso 1 1 d .
O7 O 0.4131(14) 0.1833(15) 0.8032(15) 0.032(4) Uiso 1 1 d .
O8 O 0.2127(12) 0.1931(12) 0.8359(14) 0.032(4) Uiso 1 1 d .
O9 O 0.0093(15) 0.1620(17) 0.8301(17) 0.046(4) Uiso 1 1 d .
O10 O 0.105(2) 0.0000 0.872(2) 0.029(4) Uiso 1 2 d S
O11 O 0.2286(17) 0.1069(13) 0.6530(14) 0.037(5) Uiso 1 1 d .
O12 O 0.045(4) 0.0000 0.639(2) 0.065(7) Uiso 1 2 d S
O13 O 0.152(3) 0.0000 0.498(6) 0.048(6) Uiso 1 2 d S
O14 O 0.1312(16) 0.0961(17) 0.3255(17) 0.046(6) Uiso 1 1 d .
O15 O 0.211(2) 0.173(2) 0.201(2) 0.062(4) Uiso 1 1 d .
O16 O 0.176(2) 0.1529(15) 0.003(3) 0.036(5) Uiso 1 1 d .
O17 O 0.250(3) 0.0000 0.120(3) 0.060(12) Uiso 1 2 d S
O18 O 0.3731(19) 0.1561(11) 0.1205(12) 0.042(3) Uiso 1 1 d .
O19 O 0.506(3) 0.0000 0.127(2) 0.029(4) Uiso 1 2 d S
O20 O 0.5000 0.165(3) 0.0000 0.031(7) Uiso 1 2 d S

loop_
_atom_site_aniso_label
_atom_site_aniso_U_11
_atom_site_aniso_U_22
_atom_site_aniso_U_33
_atom_site_aniso_U_23
_atom_site_aniso_U_13
_atom_site_aniso_U_12
Ge1 0.037(3) 0.026(3) 0.027(3) -0.0033(18) 0.004(2) -0.0040(17)
Ge2 0.033(3) 0.025(2) 0.042(3) 0.0033(19) 0.005(2) 0.0038(16)
Ge3 0.013(3) 0.028(4) 0.017(3) 0.001(2) 0.001(2) -0.001(2)
Ge4 0.013(4) 0.033(3) 0.021(3) 0.001(2) 0.008(4) 0.000(3)
Ge5 0.043(6) 0.034(6) 0.012(4) 0.000 0.012(4) 0.000
Ge6 0.029(6) 0.029(6) 0.023(5) 0.000 0.020(4) 0.000
Ge7 0.031(4) 0.031(4) 0.026(3) 0.000(2) 0.009(3) 0.001(2)
Ge8 0.012(4) 0.033(4) 0.023(4) -0.008(3) 0.000(3) 0.002(2)
Ge9 0.019(5) 0.027(4) 0.021(4) -0.008(3) 0.009(3) 0.006(3)
Si1 0.037(3) 0.026(3) 0.027(3) -0.0033(18) 0.004(2) -0.0040(17)
Si2 0.033(3) 0.025(2) 0.042(3) 0.0033(19) 0.005(2) 0.0038(16)
Si3 0.013(3) 0.028(4) 0.017(3) 0.001(2) 0.001(2) -0.001(2)
Si4 0.013(4) 0.033(3) 0.021(3) 0.001(2) 0.008(4) 0.000(3)
Si5 0.043(6) 0.034(6) 0.012(4) 0.000 0.012(4) 0.000
Si6 0.029(6) 0.029(6) 0.023(5) 0.000 0.020(4) 0.000
Si7 0.031(4) 0.031(4) 0.026(3) 0.000(2) 0.009(3) 0.001(2)
Si8 0.012(4) 0.033(4) 0.023(4) -0.008(3) 0.000(3) 0.002(2)
Si9 0.019(5) 0.027(4) 0.021(4) -0.008(3) 0.009(3) 0.006(3)

loop_
_atom_type_symbol
_atom_type_description
_atom_type_scat_dispersion_real
_atom_type_scat_dispersion_imag
_atom_type_scat_source
O O 0.0101 0.0057 'International Tables Vol C Tables 4.2.6.8 and 6.1.1.4'
Si Si 0.0781 0.0663 'International Tables Vol C Tables 4.2.6.8 and 6.1.1.4'
Ge Ge 0.1568 1.8065 'International Tables Vol C Tables 4.2.6.8 and 6.1.1.4'

loop_
_geom_angle_atom_site_label_1
_geom_angle_atom_site_label_2
_geom_angle_atom_site_label_3
_geom_angle
_geom_angle_site_symmetry_1
_geom_angle_site_symmetry_3
O3 Ge1 O5 109.5(13) . 2_556
O3 Ge1 O2 123.8(12) . .
O5 Ge1 O2 111.4(12) 2_556 .
O3 Ge1 O1 109.2(13) . .
O5 Ge1 O1 103.8(10) 2_556 .
O2 Ge1 O1 96.6(11) . .
O3 Ge2 O6 111.3(15) . .
O3 Ge2 O5 111.1(13) . .
O6 Ge2 O5 98.1(14) . .
O3 Ge2 O4 105.4(12) . .
O6 Ge2 O4 97.8(13) . .
O5 Ge2 O4 131.1(11) . .
O8 Ge3 O7 111.8(10) . .
O8 Ge3 O6 103.9(13) . .
O7 Ge3 O6 108.2(13) . .
O8 Ge3 O11 116.2(10) . .
O7 Ge3 O11 112.6(10) . .
O6 Ge3 O11 103.1(12) . .
O9 Ge4 O16 112.8(13) . 1_556
O9 Ge4 O10 95.5(13) . .
O16 Ge4 O10 109.9(12) 1_556 .
O9 Ge4 O8 104.7(9) . .
O16 Ge4 O8 104.4(11) 1_556 .
O10 Ge4 O8 129.0(13) . .
O11 Ge5 O11 118.5(14) . 4
O11 Ge5 O12 110.8(9) . .
O11 Ge5 O12 110.8(9) 4 .
O11 Ge5 O13 101.7(10) . .
O11 Ge5 O13 101.7(10) 4 .
O12 Ge5 O13 112.7(16) . .
O13 Ge6 O12 113.6(18) . 3_556
O13 Ge6 O14 110.2(11) . 4
O12 Ge6 O14 113.1(10) 3_556 4
O13 Ge6 O14 110.2(12) . .
O12 Ge6 O14 113.1(10) 3_556 .
O14 Ge6 O14 95.3(17) 4 .
O14 Ge7 O1 119.3(11) . .
O14 Ge7 O15 101.1(14) . .
O1 Ge7 O15 104.4(13) . .
O14 Ge7 O9 102.1(11) . 2_556
O1 Ge7 O9 120.4(11) . 2_556
O15 Ge7 O9 107.5(13) . 2_556
O16 Ge8 O17 109.7(18) . .
O16 Ge8 O15 118.4(15) . .
O17 Ge8 O15 110(2) . .
O16 Ge8 O18 105.6(11) . .
O17 Ge8 O18 103.4(16) . .
O15 Ge8 O18 108.3(12) . .
O18 Ge9 O19 108.8(13) . .
O18 Ge9 O7 109.0(10) . 2_656
O19 Ge9 O7 109.9(14) . 2_656
O18 Ge9 O20 108.6(9) . .
O19 Ge9 O20 113.6(18) . .
O7 Ge9 O20 106.7(12) 2_656 .
Ge7 O1 Ge1 135.6(13) . .
Si1 O2 Ge1 124.3(18) 4_565 .
Ge1 O2 Ge1 124.3(18) 4_565 .
Ge2 O3 Ge1 138.3(18) . .
Ge2 O4 Si2 122.2(15) . 4_565
Ge2 O4 Ge2 122.2(15) . 4_565
Ge2 O5 Si1 136.3(11) . 2_556
Ge2 O5 Ge1 136.3(11) . 2_556
Ge2 O6 Ge3 147(2) . .
Si9 O7 Ge3 143.6(13) 2_656 .
Ge9 O7 Ge3 143.6(13) 2_656 .
Ge3 O8 Ge4 143.7(11) . .
Ge4 O9 Si7 164.6(15) . 2_556
Ge4 O9 Ge7 164.6(15) . 2_556
Ge4 O10 Si4 155(2) . 4
Ge4 O10 Ge4 155(2) . 4
Ge5 O11 Ge3 145.4(15) . .
Si6 O12 Ge5 159(2) 3_556 .
Ge6 O12 Ge5 159(2) 3_556 .
Ge6 O13 Ge5 155(2) . .
Ge7 O14 Ge6 152.5(14) . .
Ge8 O15 Ge7 146.6(19) . .
Ge8 O16 Si4 148.2(16) . 1_554
Ge8 O16 Ge4 148.2(16) . 1_554
Si8 O17 Ge8 170(3) 4 .
Ge8 O17 Ge8 170(3) 4 .
Ge9 O18 Ge8 148.2(10) . .
Si9 O19 Ge9 163(2) 4 .
Ge9 O19 Ge9 163(2) 4 .
Si9 O20 Ge9 143(3) 2_655 .
Ge9 O20 Ge9 143(3) 2_655 .

loop_
_geom_bond_atom_site_label_1
_geom_bond_atom_site_label_2
_geom_bond_distance
_geom_bond_site_symmetry_2
Ge1 O3 1.69(5) .
Ge1 O5 1.71(3) 2_556
Ge1 O2 1.747(15) .
Ge1 O1 1.75(2) .
Ge2 O3 1.61(6) .
Ge2 O6 1.62(3) .
Ge2 O5 1.63(3) .
Ge2 O4 1.776(14) .
Ge3 O8 1.629(18) .
Ge3 O7 1.632(18) .
Ge3 O6 1.66(3) .
Ge3 O11 1.727(18) .
Ge4 O9 1.61(2) .
Ge4 O16 1.61(4) 1_556
Ge4 O10 1.622(9) .
Ge4 O8 1.639(18) .
Ge5 O11 1.599(19) .
Ge5 O11 1.599(19) 4
Ge5 O12 1.62(5) .
Ge5 O13 1.63(7) .
Ge6 O13 1.57(7) .
Ge6 O12 1.58(5) 3_556
Ge6 O14 1.67(2) 4
Ge6 O14 1.67(2) .
Ge7 O14 1.54(2) .
Ge7 O1 1.61(2) .
Ge7 O15 1.65(3) .
Ge7 O9 1.67(2) 2_556
Ge8 O16 1.53(4) .
Ge8 O17 1.587(8) .
Ge8 O15 1.59(3) .
Ge8 O18 1.64(2) .
Ge9 O18 1.58(2) .
Ge9 O19 1.607(9) .
Ge9 O7 1.61(2) 2_656
Ge9 O20 1.683(16) .
O2 Si1 1.747(15) 4_565
O2 Ge1 1.747(15) 4_565
O4 Si2 1.776(14) 4_565
O4 Ge2 1.776(14) 4_565
O5 Si1 1.71(3) 2_556
O5 Ge1 1.71(3) 2_556
O7 Si9 1.61(2) 2_656
O7 Ge9 1.61(2) 2_656
O9 Si7 1.67(2) 2_556
O9 Ge7 1.67(2) 2_556
O10 Si4 1.622(9) 4
O10 Ge4 1.622(9) 4
O12 Si6 1.58(5) 3_556
O12 Ge6 1.58(5) 3_556
O16 Si4 1.61(4) 1_554
O16 Ge4 1.61(4) 1_554
O17 Si8 1.587(8) 4
O17 Ge8 1.587(8) 4
O19 Si9 1.607(9) 4
O19 Ge9 1.607(9) 4
O20 Si9 1.683(16) 2_655
O20 Ge9 1.683(16) 2_655
